data_7236593
loop_
_publ_author_name
'Zhao, Dan'
'Liu, Xiao-Hui'
'Zhao, Yue'
'Wang, Peng'
'Liu, Yi'
'Azam, Mohammad'
'Al-Resayes, Saud I.'
'Lu, Yi'
'Sun, Wei-Yin'

_publ_section_title
;
 Luminescent Cd(ii)--organic frameworks with chelating NH2 sites for
 selective detection of Fe(iii) and antibiotics
;
_journal_issue 30
_journal_name_full 'Journal of Materials Chemistry A'
_journal_page_first 15797
_journal_paper_doi 10.1039/C7TA03849F
_journal_volume 5
_journal_year 2017
_chemical_formula_moiety 'C30 H26 Cd3 N2 O14'
_chemical_formula_sum 'C30 H26 Cd3 N2 O14'
_chemical_formula_weight 975.73
_space_group_crystal_system monoclinic
_space_group_IT_number 15
_space_group_name_Hall '-C 2yc'
_space_group_name_H-M_alt 'C 1 2/c 1'
_atom_sites_solution_hydrogens geom
_audit_creation_method SHELXL-2014/7
_audit_update_record
;
2017-05-04 deposited with the CCDC.
2017-07-03 downloaded from the CCDC.
;
_cell_angle_alpha 90
_cell_angle_beta 129.684(3)
_cell_angle_gamma 90
_cell_formula_units_Z 4
_cell_length_a 25.338(6)
_cell_length_b 9.524(2)
_cell_length_c 18.120(4)
_cell_measurement_reflns_used 6882
_cell_measurement_temperature 293(2)
_cell_measurement_theta_max 27.24
_cell_measurement_theta_min 2.38
_cell_volume 3365.1(13)
_computing_cell_refinement 'Bruker SMART'
_computing_data_collection 'Bruker SMART'
_computing_data_reduction 'Bruker SAINT'
_computing_molecular_graphics 'Bruker SHELXTL'
_computing_publication_material 'Bruker SHELXTL'
_computing_structure_refinement 'SHELXL-2014/7 (Sheldrick, 2014)'
_computing_structure_solution 'SHELXL-2014/7 (Sheldrick, 2014)'
_diffrn_ambient_temperature 293(2)
_diffrn_measured_fraction_theta_full 0.995
_diffrn_measured_fraction_theta_max 0.988
_diffrn_measurement_device_type 'CCD area detector'
_diffrn_measurement_method 'phi and omega scans'
_diffrn_radiation_type MoK\a
_diffrn_radiation_wavelength 0.71073
_diffrn_reflns_av_R_equivalents 0.0331
_diffrn_reflns_av_unetI/netI 0.0309
_diffrn_reflns_Laue_measured_fraction_full 0.995
_diffrn_reflns_Laue_measured_fraction_max 0.988
_diffrn_reflns_limit_h_max 32
_diffrn_reflns_limit_h_min -32
_diffrn_reflns_limit_k_max 12
_diffrn_reflns_limit_k_min -12
_diffrn_reflns_limit_l_max 22
_diffrn_reflns_limit_l_min -23
_diffrn_reflns_number 14325
_diffrn_reflns_point_group_measured_fraction_full 0.995
_diffrn_reflns_point_group_measured_fraction_max 0.988
_diffrn_reflns_theta_full 25.242
_diffrn_reflns_theta_max 27.295
_diffrn_reflns_theta_min 2.089
_diffrn_source 'sealed tube'
_exptl_absorpt_coefficient_mu 1.949
_exptl_absorpt_correction_type multi-scan
_exptl_absorpt_process_details sadabs
_exptl_crystal_colour yellow
_exptl_crystal_density_diffrn 1.926
_exptl_crystal_density_method 'not measured'
_exptl_crystal_description block
_exptl_crystal_F_000 1904
_exptl_crystal_size_max 0.240
_exptl_crystal_size_mid 0.230
_exptl_crystal_size_min 0.190
_exptl_transmission_factor_max 0.7455
_exptl_transmission_factor_min 0.6193
_refine_diff_density_max 0.675
_refine_diff_density_min -1.002
_refine_diff_density_rms 0.190
_refine_ls_extinction_method none
_refine_ls_goodness_of_fit_ref 1.133
_refine_ls_hydrogen_treatment constr
_refine_ls_matrix_type full
_refine_ls_number_parameters 252
_refine_ls_number_reflns 3750
_refine_ls_number_restraints 48
_refine_ls_restrained_S_all 1.134
_refine_ls_R_factor_all 0.0359
_refine_ls_R_factor_gt 0.0288
_refine_ls_shift/su_max 0.001
_refine_ls_shift/su_mean 0.000
_refine_ls_structure_factor_coef Fsqd
_refine_ls_weighting_details 'w=1/[\s^2^(Fo^2^)+(0.0503P)^2^+1.3867P] where P=(Fo^2^+2Fc^2^)/3'
_refine_ls_weighting_scheme calc
_refine_ls_wR_factor_gt 0.0835
_refine_ls_wR_factor_ref 0.0876
_reflns_Friedel_coverage 0.000
_reflns_number_gt 3253
_reflns_number_total 3750
_reflns_threshold_expression 'I > 2\s(I)'
_cod_data_source_file c7ta03849f2.cif
_cod_data_source_block 1
_cod_depositor_comments
;
The following automatic conversions were performed:

data item '_exptl_absorpt_correction_type' value 'MULTI-SCAN' was
changed to 'multi-scan' in accordance with the
/home/saulius/struct/COD-crude-data/automatic-downloads/DataCite-retrospective/RSC/depositions/lib/dictionaries/cif_core.dic
dictionary named 'cif_core.dic' version 2.4.2 last updated on
2011-04-26.

Automatic conversion script
Id: cif_fix_values 6909 2019-04-08 15:41:33Z antanas 
;
_cod_original_cell_volume 3365.0(14)
_cod_original_sg_symbol_H-M 'C 2/c'
_cod_database_code 7236593
_shelx_shelxl_version_number 2014/7
_shelx_space_group_comment
;
The symmetry employed for this shelxl refinement is uniquely defined
by the following loop, which should always be used as a source of
symmetry information in preference to the above space-group names.
They are only intended as comments.
;
_shelx_estimated_absorpt_t_min 0.652
_shelx_estimated_absorpt_t_max 0.708

loop_
_space_group_symop_operation_xyz
'x, y, z'
'-x, y, -z+1/2'
'x+1/2, y+1/2, z'
'-x+1/2, y+1/2, -z+1/2'
'-x, -y, -z'
'x, -y, z-1/2'
'-x+1/2, -y+1/2, -z'
'x+1/2, -y+1/2, z-1/2'

loop_
_atom_site_label
_atom_site_type_symbol
_atom_site_fract_x
_atom_site_fract_y
_atom_site_fract_z
_atom_site_U_iso_or_equiv
_atom_site_adp_type
_atom_site_occupancy
_atom_site_site_symmetry_order
_atom_site_calc_flag
_atom_site_refinement_flags_posn
_atom_site_refinement_flags_adp
_atom_site_refinement_flags_occupancy
_atom_site_disorder_assembly
_atom_site_disorder_group
Cd1 Cd 0.67470(2) 1.18809(3) 0.88282(2) 0.02673(10) Uani 1 1 d . . . . .
Cd2 Cd 0.5000 1.28374(4) 0.7500 0.02440(10) Uani 1 2 d S T P . .
C1 C 0.60379(19) 1.4507(4) 0.7438(3) 0.0341(8) Uani 1 1 d . . . . .
C2 C 0.58233(17) 1.0892(4) 0.6972(2) 0.0346(8) Uani 1 1 d . . . . .
C3 C 0.53954(17) 1.0409(4) 0.5953(2) 0.0298(7) Uani 1 1 d . . . . .
C4 C 0.47187(19) 1.0028(5) 0.5452(3) 0.0394(9) Uani 1 1 d . . . . .
H4 H 0.4527 1.0057 0.5751 0.047 Uiso 1 1 calc R U . . .
C5 C 0.43260(18) 0.9603(5) 0.4507(3) 0.0419(9) Uani 1 1 d . . . . .
H5 H 0.3874 0.9325 0.4176 0.050 Uiso 1 1 calc R U . . .
C6 C 0.85108(16) 1.2086(3) 1.0005(2) 0.0244(6) Uani 1 1 d . . . . .
C7 C 0.86160(16) 1.1503(4) 0.9338(2) 0.0275(7) Uani 1 1 d . . . . .
C8 C 0.80769(19) 1.0927(6) 0.8464(3) 0.0536(13) Uani 1 1 d . . . . .
H8 H 0.7637 1.0956 0.8268 0.064 Uiso 1 1 calc R U . . .
C9 C 0.8184(2) 1.0310(6) 0.7881(3) 0.0573(14) Uani 1 1 d . . . . .
H9 H 0.7819 0.9910 0.7301 0.069 Uiso 1 1 calc R U . . .
C10 C 0.88338(18) 1.0287(4) 0.8158(2) 0.0328(8) Uani 1 1 d . . . . .
C11 C 0.93688(19) 1.0898(5) 0.9011(3) 0.0446(10) Uani 1 1 d . . . . .
H11 H 0.9804 1.0912 0.9190 0.054 Uiso 1 1 calc R U . . .
C12 C 0.92646(18) 1.1496(5) 0.9611(3) 0.0423(10) Uani 1 1 d . . . . .
H12 H 0.9631 1.1889 1.0193 0.051 Uiso 1 1 calc R U . . .
C15 C 0.7031(9) 0.7600(19) 1.0523(14) 0.081(4) Uani 0.5 1 d . U P A 1
H15A H 0.6994 0.6742 1.0765 0.121 Uiso 0.5 1 calc R U P A 1
H15B H 0.7452 0.7600 1.0625 0.121 Uiso 0.5 1 calc R U P A 1
H15C H 0.7027 0.8383 1.0854 0.121 Uiso 0.5 1 calc R U P A 1
C14 C 0.5916(11) 0.671(2) 0.9047(17) 0.134(8) Uani 0.5 1 d . U P A 1
H14A H 0.6050 0.5980 0.9506 0.201 Uiso 0.5 1 calc R U P A 1
H14B H 0.5500 0.7137 0.8847 0.201 Uiso 0.5 1 calc R U P A 1
H14C H 0.5842 0.6305 0.8501 0.201 Uiso 0.5 1 calc R U P A 1
C13 C 0.6443(6) 0.8848(10) 0.9081(8) 0.056(2) Uani 0.5 1 d . U P A 1
H13A H 0.6049 0.8984 0.8449 0.067 Uiso 0.5 1 calc R U P A 1
N1 N 0.6436(7) 0.7719(14) 0.9469(11) 0.067(3) Uani 0.5 1 d . U P A 1
O7 O 0.6840(2) 0.9696(4) 0.9369(3) 0.0734(10) Uani 0.5 1 d . . P A 1
C14' C 0.6312(12) 0.691(3) 0.9254(17) 0.134(8) Uani 0.5 1 d . U P A 2
H14D H 0.6240 0.6081 0.9484 0.201 Uiso 0.5 1 calc R U P A 2
H14E H 0.5883 0.7388 0.8805 0.201 Uiso 0.5 1 calc R U P A 2
H14F H 0.6492 0.6643 0.8942 0.201 Uiso 0.5 1 calc R U P A 2
C13' C 0.7011(6) 0.9011(12) 1.0027(10) 0.068(3) Uani 0.5 1 d . U P A 2
H13B H 0.7357 0.9372 1.0633 0.082 Uiso 0.5 1 calc R U P A 2
C15' C 0.7154(12) 0.722(2) 1.1069(16) 0.131(7) Uani 0.5 1 d . U P A 2
H15D H 0.7450 0.7957 1.1507 0.196 Uiso 0.5 1 calc R U P A 2
H15E H 0.6828 0.6989 1.1156 0.196 Uiso 0.5 1 calc R U P A 2
H15F H 0.7422 0.6409 1.1189 0.196 Uiso 0.5 1 calc R U P A 2
N1' N 0.6753(10) 0.7750(16) 0.9986(15) 0.083(4) Uani 0.5 1 d . U P A 2
O7' O 0.6840(2) 0.9696(4) 0.9369(3) 0.0734(10) Uani 0.5 1 d . . P A 2
O1 O 0.65556(14) 1.4058(3) 0.82398(19) 0.0460(7) Uani 1 1 d . . . . .
O2 O 0.54259(14) 1.4357(3) 0.7083(2) 0.0457(7) Uani 1 1 d . . . . .
O3 O 0.59874(11) 1.2517(3) 0.91700(16) 0.0302(5) Uani 1 1 d . . . . .
O4 O 0.55455(13) 1.1097(3) 0.73465(17) 0.037 Uani 1 1 d . . . . .
O5 O 0.64547(13) 1.1083(4) 0.7434(2) 0.0596(10) Uani 1 1 d . . . . .
O6 O 0.79114(12) 1.2180(3) 0.97227(17) 0.0370(6) Uani 1 1 d . . . . .

loop_
_atom_site_aniso_label
_atom_site_aniso_U_11
_atom_site_aniso_U_22
_atom_site_aniso_U_33
_atom_site_aniso_U_23
_atom_site_aniso_U_13
_atom_site_aniso_U_12
Cd1 0.01784(14) 0.04305(16) 0.01517(14) -0.00692(9) 0.00863(11) -0.00001(9)
Cd2 0.01637(16) 0.0404(2) 0.01887(18) 0.000 0.01236(14) 0.000
C1 0.0364(19) 0.042(2) 0.0274(18) 0.0044(14) 0.0220(16) -0.0032(15)
C2 0.0256(17) 0.049(2) 0.0226(17) -0.0134(15) 0.0123(14) 0.0005(15)
C3 0.0228(16) 0.0424(19) 0.0189(16) -0.0097(13) 0.0109(14) 0.0015(13)
C4 0.0302(18) 0.063(3) 0.0303(19) -0.0182(17) 0.0219(16) -0.0090(17)
C5 0.0212(17) 0.074(3) 0.0266(19) -0.0186(18) 0.0136(15) -0.0102(16)
C6 0.0207(15) 0.0352(17) 0.0169(15) -0.0007(12) 0.0118(13) 0.0010(12)
C7 0.0206(15) 0.0422(19) 0.0188(15) -0.0057(13) 0.0123(13) 0.0012(13)
C8 0.0211(18) 0.099(4) 0.036(2) -0.030(2) 0.0159(17) -0.0058(19)
C9 0.0252(19) 0.108(4) 0.032(2) -0.036(2) 0.0152(17) -0.010(2)
C10 0.0319(18) 0.047(2) 0.0270(18) -0.0079(15) 0.0222(16) -0.0003(15)
C11 0.0288(19) 0.071(3) 0.042(2) -0.022(2) 0.0269(18) -0.0085(18)
C12 0.0239(18) 0.071(3) 0.031(2) -0.0234(19) 0.0170(16) -0.0094(17)
C15 0.088(10) 0.084(9) 0.074(9) 0.010(8) 0.053(8) 0.019(8)
C14 0.148(14) 0.105(11) 0.166(16) -0.015(10) 0.108(12) -0.066(11)
C13 0.060(5) 0.046(5) 0.060(5) 0.002(4) 0.037(4) -0.001(4)
N1 0.069(6) 0.058(6) 0.078(7) -0.003(5) 0.049(5) 0.002(5)
O7 0.082(3) 0.048(2) 0.080(3) 0.0141(19) 0.047(2) 0.0063(19)
C14' 0.122(14) 0.112(14) 0.162(16) -0.052(12) 0.088(12) -0.035(12)
C13' 0.071(6) 0.062(6) 0.084(7) -0.005(5) 0.055(5) 0.003(5)
C15' 0.165(16) 0.111(12) 0.142(15) 0.006(11) 0.110(13) -0.007(10)
N1' 0.094(9) 0.071(6) 0.098(9) 0.000(7) 0.068(7) -0.003(6)
O7' 0.082(3) 0.048(2) 0.080(3) 0.0141(19) 0.047(2) 0.0063(19)
O1 0.0391(15) 0.0650(19) 0.0275(14) 0.0129(13) 0.0183(12) -0.0055(13)
O2 0.0384(15) 0.066(2) 0.0430(16) 0.0151(13) 0.0309(14) 0.0005(13)
O3 0.0193(11) 0.0514(15) 0.0157(11) -0.0079(10) 0.0092(10) -0.0026(10)
O4 0.033 0.053 0.022 -0.010 0.017 0.005
O5 0.0246(14) 0.115(3) 0.0283(15) -0.0353(17) 0.0120(12) -0.0086(15)
O6 0.0163(11) 0.0702(18) 0.0227(13) -0.0138(11) 0.0116(10) 0.0003(11)

loop_
_atom_type_symbol
_atom_type_description
_atom_type_scat_dispersion_real
_atom_type_scat_dispersion_imag
_atom_type_scat_source
C C 0.0033 0.0016 'International Tables Vol C Tables 4.2.6.8 and 6.1.1.4'
H H 0.0000 0.0000 'International Tables Vol C Tables 4.2.6.8 and 6.1.1.4'
O O 0.0106 0.0060 'International Tables Vol C Tables 4.2.6.8 and 6.1.1.4'
Cd Cd -0.8075 1.2024 'International Tables Vol C Tables 4.2.6.8 and 6.1.1.4'
N N 0.0061 0.0033 'International Tables Vol C Tables 4.2.6.8 and 6.1.1.4'

loop_
_geom_angle_atom_site_label_1
_geom_angle_atom_site_label_2
_geom_angle_atom_site_label_3
_geom_angle
_geom_angle_site_symmetry_1
_geom_angle_site_symmetry_3
O1 Cd1 O7 174.76(13) . .
O1 Cd1 O7' 174.76(13) . .
O1 Cd1 O5 87.85(13) . .
O7 Cd1 O5 92.55(16) . .
O7' Cd1 O5 92.55(16) . .
O1 Cd1 O6 90.64(10) . .
O7 Cd1 O6 94.43(13) . .
O7' Cd1 O6 94.43(13) . .
O5 Cd1 O6 100.74(9) . .
O1 Cd1 O6 89.61(11) . 7_677
O7 Cd1 O6 90.20(14) . 7_677
O7' Cd1 O6 90.20(14) . 7_677
O5 Cd1 O6 176.56(12) . 7_677
O6 Cd1 O6 76.97(9) . 7_677
O1 Cd1 O3 85.70(10) . .
O7 Cd1 O3 89.96(13) . .
O7' Cd1 O3 89.96(13) . .
O5 Cd1 O3 128.08(9) . .
O6 Cd1 O3 130.75(8) . .
O6 Cd1 O3 53.95(7) 7_677 .
O1 Cd1 O4 91.13(10) . .
O7 Cd1 O4 84.90(13) . .
O7' Cd1 O4 84.90(13) . .
O5 Cd1 O4 53.89(9) . .
O6 Cd1 O4 154.46(8) . .
O6 Cd1 O4 128.51(8) 7_677 .
O3 Cd1 O4 74.78(8) . .
O2 Cd2 O2 98.06(16) 2_656 .
O2 Cd2 O4 88.16(11) 2_656 2_656
O2 Cd2 O4 169.37(10) . 2_656
O2 Cd2 O4 169.38(10) 2_656 .
O2 Cd2 O4 88.16(11) . .
O4 Cd2 O4 87.05(14) 2_656 .
O2 Cd2 O3 99.77(10) 2_656 2_656
O2 Cd2 O3 89.76(10) . 2_656
O4 Cd2 O3 80.67(8) 2_656 2_656
O4 Cd2 O3 88.80(9) . 2_656
O2 Cd2 O3 89.76(10) 2_656 .
O2 Cd2 O3 99.77(10) . .
O4 Cd2 O3 88.80(9) 2_656 .
O4 Cd2 O3 80.67(8) . .
O3 Cd2 O3 165.50(13) 2_656 .
O2 C1 O1 126.3(3) . .
O2 C1 C10 116.8(3) . 4_656
O1 C1 C10 116.9(3) . 4_656
O5 C2 O4 121.7(3) . .
O5 C2 C3 118.6(3) . .
O4 C2 C3 119.7(3) . .
C4 C3 C5 119.6(3) . 5_676
C4 C3 C2 120.6(3) . .
C5 C3 C2 119.7(3) 5_676 .
C3 C4 C5 120.0(3) . .
C3 C4 H4 120.0 . .
C5 C4 H4 120.0 . .
C4 C5 C3 120.3(3) . 5_676
C4 C5 H5 119.8 . .
C3 C5 H5 119.8 5_676 .
O3 C6 O6 120.3(3) 7_677 .
O3 C6 C7 120.4(3) 7_677 .
O6 C6 C7 119.2(3) . .
C12 C7 C8 119.2(3) . .
C12 C7 C6 119.7(3) . .
C8 C7 C6 121.0(3) . .
C9 C8 C7 120.8(3) . .
C9 C8 H8 119.6 . .
C7 C8 H8 119.6 . .
C8 C9 C10 120.1(4) . .
C8 C9 H9 120.0 . .
C10 C9 H9 120.0 . .
C11 C10 C9 119.5(3) . .
C11 C10 C1 120.4(3) . 4_646
C9 C10 C1 120.0(3) . 4_646
C10 C11 C12 120.6(3) . .
C10 C11 H11 119.7 . .
C12 C11 H11 119.7 . .
C7 C12 C11 119.8(3) . .
C7 C12 H12 120.1 . .
C11 C12 H12 120.1 . .
N1 C15 H15A 109.5 . .
N1 C15 H15B 109.5 . .
H15A C15 H15B 109.5 . .
N1 C15 H15C 109.5 . .
H15A C15 H15C 109.5 . .
H15B C15 H15C 109.5 . .
N1 C14 H14A 109.5 . .
N1 C14 H14B 109.5 . .
H14A C14 H14B 109.5 . .
N1 C14 H14C 109.5 . .
H14A C14 H14C 109.5 . .
H14B C14 H14C 109.5 . .
O7 C13 N1 131.7(12) . .
O7 C13 H13A 114.2 . .
N1 C13 H13A 114.2 . .
C13 N1 C14 127.7(15) . .
C13 N1 C15 113.8(15) . .
C14 N1 C15 118.2(16) . .
C13 O7 Cd1 130.4(7) . .
N1' C14' H14D 109.5 . .
N1' C14' H14E 109.5 . .
H14D C14' H14E 109.5 . .
N1' C14' H14F 109.5 . .
H14D C14' H14F 109.5 . .
H14E C14' H14F 109.5 . .
O7' C13' N1' 126.2(14) . .
O7' C13' H13B 116.9 . .
N1' C13' H13B 116.9 . .
N1' C15' H15D 109.5 . .
N1' C15' H15E 109.5 . .
H15D C15' H15E 109.5 . .
N1' C15' H15F 109.5 . .
H15D C15' H15F 109.5 . .
H15E C15' H15F 109.5 . .
C14' N1' C13' 132(2) . .
C14' N1' C15' 120.3(19) . .
C13' N1' C15' 107.8(16) . .
C13' O7' Cd1 145.8(7) . .
C1 O1 Cd1 127.9(3) . .
C1 O2 Cd2 128.0(2) . .
C6 O3 Cd2 155.1(2) 7_677 .
C6 O3 Cd1 90.82(18) 7_677 .
Cd2 O3 Cd1 93.85(8) . .
C2 O4 Cd2 139.7(3) . .
C2 O4 Cd1 84.9(2) . .
Cd2 O4 Cd1 93.86(9) . .
C2 O5 Cd1 99.4(2) . .
C6 O6 Cd1 161.4(2) . .
C6 O6 Cd1 94.90(19) . 7_677
Cd1 O6 Cd1 103.03(9) . 7_677

loop_
_geom_bond_atom_site_label_1
_geom_bond_atom_site_label_2
_geom_bond_distance
_geom_bond_site_symmetry_2
Cd1 O1 2.238(3) .
Cd1 O7 2.248(4) .
Cd1 O7' 2.248(4) .
Cd1 O5 2.262(3) .
Cd1 O6 2.303(2) .
Cd1 O6 2.354(2) 7_677
Cd1 O3 2.445(2) .
Cd1 O4 2.568(3) .
Cd2 O2 2.207(3) 2_656
Cd2 O2 2.207(3) .
Cd2 O4 2.286(2) 2_656
Cd2 O4 2.286(2) .
Cd2 O3 2.417(2) 2_656
Cd2 O3 2.417(2) .
C1 O2 1.251(4) .
C1 O1 1.257(4) .
C1 C10 1.507(5) 4_656
C2 O5 1.258(4) .
C2 O4 1.267(4) .
C2 C3 1.496(4) .
C3 C4 1.381(5) .
C3 C5 1.395(5) 5_676
C4 C5 1.382(5) .
C4 H4 0.9300 .
C5 C3 1.395(5) 5_676
C5 H5 0.9300 .
C6 O3 1.252(4) 7_677
C6 O6 1.259(4) .
C6 C7 1.501(4) .
C7 C12 1.381(5) .
C7 C8 1.382(5) .
C8 C9 1.380(5) .
C8 H8 0.9300 .
C9 C10 1.381(5) .
C9 H9 0.9300 .
C10 C11 1.375(5) .
C10 C1 1.507(5) 4_646
C11 C12 1.393(5) .
C11 H11 0.9300 .
C12 H12 0.9300 .
C15 N1 1.50(2) .
C15 H15A 0.9600 .
C15 H15B 0.9600 .
C15 H15C 0.9600 .
C14 N1 1.40(2) .
C14 H14A 0.9600 .
C14 H14B 0.9600 .
C14 H14C 0.9600 .
C13 O7 1.125(11) .
C13 N1 1.291(17) .
C13 H13A 0.9300 .
C14' N1' 1.33(2) .
C14' H14D 0.9600 .
C14' H14E 0.9600 .
C14' H14F 0.9600 .
C13' O7' 1.172(13) .
C13' N1' 1.346(19) .
C13' H13B 0.9300 .
C15' N1' 1.61(2) .
C15' H15D 0.9600 .
C15' H15E 0.9600 .
C15' H15F 0.9600 .
O3 C6 1.252(4) 7_677
O6 Cd1 2.354(2) 7_677

loop_
_geom_torsion_atom_site_label_1
_geom_torsion_atom_site_label_2
_geom_torsion_atom_site_label_3
_geom_torsion_atom_site_label_4
_geom_torsion
_geom_torsion_site_symmetry_1
_geom_torsion_site_symmetry_4
O5 C2 C3 C4 172.4(4) . .
O4 C2 C3 C4 -7.6(6) . .
O5 C2 C3 C5 -10.2(6) . 5_676
O4 C2 C3 C5 169.9(4) . 5_676
C5 C3 C4 C5 1.6(7) 5_676 .
C2 C3 C4 C5 179.0(4) . .
C3 C4 C5 C3 -1.6(7) . 5_676
O3 C6 C7 C12 -4.6(5) 7_677 .
O6 C6 C7 C12 175.0(4) . .
O3 C6 C7 C8 173.2(4) 7_677 .
O6 C6 C7 C8 -7.2(6) . .
C12 C7 C8 C9 2.0(8) . .
C6 C7 C8 C9 -175.8(5) . .
C7 C8 C9 C10 -1.3(9) . .
C8 C9 C10 C11 -0.8(8) . .
C8 C9 C10 C1 174.8(5) . 4_646
C9 C10 C11 C12 2.1(7) . .
C1 C10 C11 C12 -173.4(4) 4_646 .
C8 C7 C12 C11 -0.7(7) . .
C6 C7 C12 C11 177.1(4) . .
C10 C11 C12 C7 -1.4(7) . .
O7 C13 N1 C14 -179.3(17) . .
O7 C13 N1 C15 7(2) . .
N1 C13 O7 Cd1 -162.8(10) . .
O7' C13' N1' C14' 7(3) . .
O7' C13' N1' C15' 179.5(12) . .
N1' C13' O7' Cd1 152.2(11) . .
O2 C1 O1 Cd1 50.6(6) . .
C10 C1 O1 Cd1 -128.7(3) 4_656 .
O1 C1 O2 Cd2 -17.7(6) . .
C10 C1 O2 Cd2 161.5(3) 4_656 .
O5 C2 O4 Cd2 92.4(5) . .
C3 C2 O4 Cd2 -87.6(5) . .
O5 C2 O4 Cd1 2.4(4) . .
C3 C2 O4 Cd1 -177.6(3) . .
O4 C2 O5 Cd1 -2.8(5) . .
C3 C2 O5 Cd1 177.3(3) . .
O3 C6 O6 Cd1 -166.0(6) 7_677 .
C7 C6 O6 Cd1 14.4(10) . .
O3 C6 O6 Cd1 -1.0(4) 7_677 7_677
C7 C6 O6 Cd1 179.4(3) . 7_677
